data_2020949
loop_
_publ_author_name
'Sagar, Belakavadi K.'
'Yathirajan, Hemmige S.'
'Rathore, Ravindranath S.'
'Glidewell, Christopher'

_publ_section_title
;
 Synthesis and structures of six closely related
 <i>N</i>-[3-(2-chlorobenzoyl)-5-ethylthiophen-2-yl]arylamides, together
 with an isolated reaction intermediate: order <i>versus</i> disorder,
 molecular conformations and hydrogen bonding in zero, one and two
 dimensions
;
_journal_coeditor_code SK3680
_journal_issue 2
_journal_name_full 'Acta Crystallographica Section C'
_journal_page_first
;
;
_journal_paper_doi 10.1107/S2053229618000657
_journal_volume 74
_journal_year 2018
_chemical_formula_iupac 'C20 H16 Cl N O2 S'
_chemical_formula_moiety 'C20 H16 Cl N O2 S'
_chemical_formula_sum 'C20 H16 Cl N O2 S'
_chemical_formula_weight 369.85
_chemical_name_systematic
;
<i>N</i>-[3-(2-Chlorobenzoyl)-5-ethylthiophen-2-yl]benzamide
;
_space_group_crystal_system monoclinic
_space_group_IT_number 14
_space_group_name_Hall '-P 2ybc'
_space_group_name_H-M_alt 'P 1 21/c 1'
_symmetry_space_group_name_Hall '-P 2ybc'
_symmetry_space_group_name_H-M 'P 1 21/c 1'
_atom_sites_solution_hydrogens geom
_audit_creation_method SHELXL-2014
_cell_angle_alpha 90
_cell_angle_beta 101.816(2)
_cell_angle_gamma 90
_cell_formula_units_Z 4
_cell_length_a 9.7868(9)
_cell_length_b 13.9567(12)
_cell_length_c 13.3764(11)
_cell_measurement_reflns_used 4162
_cell_measurement_temperature 294(2)
_cell_measurement_theta_max 27.621
_cell_measurement_theta_min 2.126
_cell_volume 1788.4(3)
_computing_cell_refinement
;
APEX2 (Bruker, 2012)
;
_computing_data_collection
;
APEX2 (Bruker, 2012)
;
_computing_data_reduction
;
SAINT (Bruker, 2012)
;
_computing_molecular_graphics
;
PLATON (Spek, 2009)
;
_computing_publication_material
;
SHELXL2014 (Sheldrick, 2015) and PLATON (Spek, 2009)
;
_computing_structure_refinement
;
SHELXL2014 (Sheldrick, 2015)
;
_computing_structure_solution
;
SHELXS86 (Sheldrick, 2008)
;
_diffrn_ambient_temperature 294(2)
_diffrn_measured_fraction_theta_full 1.000
_diffrn_measured_fraction_theta_max 1.000
_diffrn_measurement_device_type 'Bruker Kappa APEXII'
_diffrn_measurement_method '\f and \w scans'
_diffrn_radiation_type MoK\a
_diffrn_radiation_wavelength 0.71073
_diffrn_reflns_av_R_equivalents 0.0584
_diffrn_reflns_limit_h_max 12
_diffrn_reflns_limit_h_min -12
_diffrn_reflns_limit_k_max 17
_diffrn_reflns_limit_k_min -17
_diffrn_reflns_limit_l_max 16
_diffrn_reflns_limit_l_min -16
_diffrn_reflns_number 26489
_diffrn_reflns_theta_full 25.242
_diffrn_reflns_theta_max 26.549
_diffrn_reflns_theta_min 2.126
_diffrn_standards_decay_% 0
_diffrn_standards_interval_count 0
_diffrn_standards_interval_time 0
_diffrn_standards_number 0
_exptl_absorpt_coefficient_mu 0.343
_exptl_absorpt_correction_T_max 0.934
_exptl_absorpt_correction_T_min 0.864
_exptl_absorpt_correction_type multi-scan
_exptl_absorpt_process_details
;
(SADABS; Bruker, 2012)
;
_exptl_crystal_colour yellow
_exptl_crystal_density_diffrn 1.374
_exptl_crystal_description block
_exptl_crystal_F_000 768
_exptl_crystal_size_max 0.250
_exptl_crystal_size_mid 0.200
_exptl_crystal_size_min 0.200
_refine_diff_density_max 0.198
_refine_diff_density_min -0.259
_refine_ls_extinction_method none
_refine_ls_goodness_of_fit_ref 1.002
_refine_ls_hydrogen_treatment constr
_refine_ls_matrix_type full
_refine_ls_number_parameters 304
_refine_ls_number_reflns 3726
_refine_ls_number_restraints 72
_refine_ls_restrained_S_all 0.992
_refine_ls_R_factor_all 0.1017
_refine_ls_R_factor_gt 0.0447
_refine_ls_shift/su_max 0.000
_refine_ls_shift/su_mean 0.000
_refine_ls_structure_factor_coef Fsqd
_refine_ls_weighting_details 'w=1/[\s^2^(Fo^2^)+(0.0536P)^2^+0.5759P] where P=(Fo^2^+2Fc^2^)/3'
_refine_ls_weighting_scheme calc
_refine_ls_wR_factor_gt 0.1007
_refine_ls_wR_factor_ref 0.1307
_reflns_number_gt 2092
_reflns_number_total 3726
_reflns_threshold_expression 'I > 2\s(I)'
_cod_data_source_file sk3680sup1.cif
_cod_data_source_block I
_cod_database_code 2020949
_shelx_space_group_comment
;
The symmetry employed for this shelxl refinement is uniquely defined
by the following loop, which should always be used as a source of
symmetry information in preference to the above space-group names.
They are only intended as comments.
;
_shelx_estimated_absorpt_t_min 0.919
_shelx_estimated_absorpt_t_max 0.935
_shelxl_version_number 2.014

loop_
_space_group_symop_operation_xyz
'x, y, z'
'-x, y+1/2, -z+1/2'
'-x, -y, -z'
'x, -y-1/2, z-1/2'

loop_
_atom_site_type_symbol
_atom_site_label
_atom_site_fract_x
_atom_site_fract_y
_atom_site_fract_z
_atom_site_U_iso_or_equiv
_atom_site_adp_type
_atom_site_calc_flag
_atom_site_occupancy
_atom_site_disorder_assembly
_atom_site_disorder_group
C C11 0.4662(5) 0.4257(5) 0.6023(6) 0.0450(7) Uani d 0.894(8) A -1
O O11 0.5871(4) 0.4022(3) 0.6349(4) 0.0654(14) Uani d 0.894(8) A -1
N N11 0.3840(6) 0.3740(4) 0.5264(5) 0.0469(9) Uani d 0.894(8) A -1
H H11 0.2994 0.3932 0.5055 0.056 Uiso calc 0.894(8) A -1
C C111 0.3996(4) 0.5092(4) 0.6421(5) 0.0394(9) Uani d 0.894(8) A -1
C C112 0.4867(4) 0.5772(4) 0.6982(5) 0.0482(11) Uani d 0.894(8) A -1
H H112 0.5830 0.5708 0.7071 0.058 Uiso calc 0.894(8) A -1
C C113 0.4309(5) 0.6544(4) 0.7409(6) 0.0567(11) Uani d 0.894(8) A -1
H H113 0.4898 0.6993 0.7791 0.068 Uiso calc 0.894(8) A -1
C C114 0.2884(5) 0.6649(4) 0.7270(6) 0.0618(12) Uani d 0.894(8) A -1
H H114 0.2512 0.7177 0.7545 0.074 Uiso calc 0.894(8) A -1
C C115 0.2014(5) 0.5981(5) 0.6728(6) 0.0608(11) Uani d 0.894(8) A -1
H H115 0.1052 0.6045 0.6650 0.073 Uiso calc 0.894(8) A -1
C C116 0.2564(4) 0.5205(5) 0.6295(8) 0.0509(10) Uani d 0.894(8) A -1
H H116 0.1968 0.4758 0.5917 0.061 Uiso calc 0.894(8) A -1
S S121 0.5895(2) 0.24663(19) 0.51192(17) 0.0545(4) Uani d 0.894(8) A -1
C C122 0.4252(4) 0.2938(4) 0.4807(5) 0.0424(7) Uani d 0.894(8) A -1
C C123 0.3390(5) 0.2415(5) 0.4055(5) 0.0430(8) Uani d 0.894(8) A -1
C C124 0.4093(5) 0.1595(4) 0.3766(4) 0.0520(14) Uani d 0.894(8) A -1
H H124 0.3669 0.1158 0.3274 0.062 Uiso calc 0.894(8) A -1
C C125 0.5426(5) 0.1516(4) 0.4272(3) 0.0610(11) Uani d 0.894(8) A -1
C C126 0.6508(6) 0.0790(4) 0.4134(4) 0.1070(15) Uani d 0.894(8) A -1
H H16A 0.6042 0.0178 0.3985 0.128 Uiso calc 0.894(8) A -1
H H16B 0.6863 0.0973 0.3535 0.128 Uiso calc 0.894(8) A -1
C C127 0.7653(6) 0.0650(4) 0.4936(4) 0.118(2) Uani d 0.894(8) A -1
H H17A 0.8178 0.1234 0.5063 0.178 Uiso calc 0.894(8) A -1
H H17B 0.8236 0.0153 0.4756 0.178 Uiso calc 0.894(8) A -1
H H17C 0.7330 0.0467 0.5540 0.178 Uiso calc 0.894(8) A -1
C C137 0.1991(4) 0.2729(3) 0.3611(3) 0.0493(8) Uani d 0.894(8) A -1
O O137 0.1483(6) 0.3470(6) 0.3882(10) 0.0763(10) Uani d 0.894(8) A -1
C C131 0.1082(4) 0.2122(3) 0.2808(3) 0.0471(8) Uani d 0.894(8) A -1
C C132 0.0831(4) 0.2350(2) 0.1786(3) 0.0529(8) Uani d 0.894(8) A -1
Cl Cl12 0.1722(4) 0.32924(12) 0.13678(12) 0.0900(6) Uani d 0.894(8) A -1
C C133 -0.0123(7) 0.1840(4) 0.1081(3) 0.0660(10) Uani d 0.894(8) A -1
H H133 -0.0291 0.2010 0.0394 0.079 Uiso calc 0.894(8) A -1
C C134 -0.0821(5) 0.1085(3) 0.1395(4) 0.0696(13) Uani d 0.894(8) A -1
H H134 -0.1470 0.0746 0.0921 0.084 Uiso calc 0.894(8) A -1
C C135 -0.0571(5) 0.0828(3) 0.2396(4) 0.0736(13) Uani d 0.894(8) A -1
H H135 -0.1035 0.0308 0.2607 0.088 Uiso calc 0.894(8) A -1
C C136 0.0383(7) 0.1348(4) 0.3097(4) 0.0667(10) Uani d 0.894(8) A -1
H H136 0.0555 0.1169 0.3781 0.080 Uiso calc 0.894(8) A -1
C C21 0.458(4) 0.432(4) 0.600(5) 0.0450(7) Uani d 0.106(8) A -2
O O21 0.584(3) 0.423(3) 0.619(4) 0.0654(14) Uani d 0.106(8) A -2
N N21 0.379(5) 0.384(4) 0.519(4) 0.0469(9) Uani d 0.106(8) A -2
H H21 0.3034 0.4107 0.4883 0.056 Uiso calc 0.106(8) A -2
C C211 0.382(3) 0.504(3) 0.650(4) 0.0394(9) Uani d 0.106(8) A -2
C C212 0.461(3) 0.576(3) 0.707(5) 0.0482(11) Uani d 0.106(8) A -2
H H212 0.5572 0.5680 0.7283 0.058 Uiso calc 0.106(8) A -2
C C213 0.397(4) 0.658(3) 0.731(6) 0.0567(11) Uani d 0.106(8) A -2
H H213 0.4505 0.7107 0.7585 0.068 Uiso calc 0.106(8) A -2
C C214 0.253(5) 0.663(4) 0.715(6) 0.0618(12) Uani d 0.106(8) A -2
H H214 0.2104 0.7127 0.7427 0.074 Uiso calc 0.106(8) A -2
C C215 0.175(4) 0.594(4) 0.657(6) 0.0608(11) Uani d 0.106(8) A -2
H H215 0.0788 0.6027 0.6354 0.073 Uiso calc 0.106(8) A -2
C C216 0.238(3) 0.512(5) 0.630(7) 0.0509(10) Uani d 0.106(8) A -2
H H216 0.1833 0.4611 0.5995 0.061 Uiso calc 0.106(8) A -2
S S221 0.566(2) 0.2386(18) 0.5242(16) 0.0545(4) Uani d 0.106(8) A -2
C C222 0.411(3) 0.296(3) 0.483(4) 0.0424(7) Uani d 0.106(8) A -2
C C223 0.329(3) 0.250(4) 0.401(4) 0.0430(8) Uani d 0.106(8) A -2
C C224 0.404(4) 0.174(4) 0.365(4) 0.0520(14) Uani d 0.106(8) A -2
H H224 0.3639 0.1331 0.3115 0.062 Uiso calc 0.106(8) A -2
C C225 0.538(4) 0.167(3) 0.415(2) 0.0610(11) Uani d 0.106(8) A -2
C C226 0.641(4) 0.089(3) 0.407(3) 0.1070(15) Uani d 0.106(8) A -2
H H26A 0.6082 0.0549 0.3431 0.128 Uiso calc 0.106(8) A -2
H H26B 0.7290 0.1189 0.4023 0.128 Uiso calc 0.106(8) A -2
C C227 0.668(6) 0.021(3) 0.485(3) 0.118(2) Uani d 0.106(8) A -2
H H27A 0.5992 -0.0291 0.4716 0.178 Uiso calc 0.106(8) A -2
H H27B 0.6635 0.0513 0.5490 0.178 Uiso calc 0.106(8) A -2
H H27C 0.7591 -0.0058 0.4891 0.178 Uiso calc 0.106(8) A -2
C C237 0.182(3) 0.271(2) 0.3688(17) 0.0493(8) Uani d 0.106(8) A -2
O O237 0.131(5) 0.348(5) 0.388(9) 0.0763(10) Uani d 0.106(8) A -2
C C231 0.092(4) 0.207(2) 0.2915(17) 0.0471(8) Uani d 0.106(8) A -2
C C232 0.060(2) 0.2286(12) 0.1890(14) 0.0529(8) Uani d 0.106(8) A -2
Cl Cl22 0.116(2) 0.3359(12) 0.1463(12) 0.0900(6) Uani d 0.106(8) A -2
C C233 -0.015(6) 0.166(2) 0.119(2) 0.0660(10) Uani d 0.106(8) A -2
H H233 -0.0326 0.1801 0.0497 0.079 Uiso calc 0.106(8) A -2
C C234 -0.064(5) 0.082(2) 0.152(3) 0.0696(13) Uani d 0.106(8) A -2
H H234 -0.1183 0.0411 0.1053 0.084 Uiso calc 0.106(8) A -2
C C235 -0.033(5) 0.058(2) 0.253(3) 0.0736(13) Uani d 0.106(8) A -2
H H235 -0.0646 0.0007 0.2748 0.088 Uiso calc 0.106(8) A -2
C C236 0.045(6) 0.121(3) 0.322(2) 0.0667(10) Uani d 0.106(8) A -2
H H236 0.0667 0.1044 0.3907 0.080 Uiso calc 0.106(8) A -2

loop_
_atom_site_aniso_label
_atom_site_aniso_U_11
_atom_site_aniso_U_22
_atom_site_aniso_U_33
_atom_site_aniso_U_12
_atom_site_aniso_U_13
_atom_site_aniso_U_23
C11 0.0384(17) 0.0543(19) 0.0391(14) -0.0016(13) 0.0007(12) -0.0015(14)
O11 0.0427(12) 0.079(3) 0.066(2) 0.0094(14) -0.0089(12) -0.021(2)
N11 0.0384(13) 0.0531(19) 0.0437(16) 0.0060(12) -0.0049(10) -0.0070(16)
C111 0.0350(17) 0.0488(16) 0.0328(17) 0.0006(14) 0.0030(14) 0.0030(14)
C112 0.043(2) 0.0629(19) 0.039(2) -0.0073(17) 0.0076(18) -0.0010(14)
C113 0.060(3) 0.0585(19) 0.049(3) -0.009(2) 0.006(3) -0.0108(17)
C114 0.067(4) 0.065(2) 0.053(3) 0.012(2) 0.010(3) -0.0077(16)
C115 0.047(2) 0.074(2) 0.058(3) 0.013(2) 0.002(2) -0.005(2)
C116 0.042(2) 0.057(2) 0.0502(16) -0.0018(17) 0.001(2) -0.0079(19)
S121 0.0413(8) 0.0731(7) 0.0446(7) 0.0114(7) -0.0020(5) -0.0082(5)
C122 0.0379(17) 0.0509(15) 0.0364(13) 0.0016(13) 0.0029(13) 0.0005(12)
C123 0.0367(15) 0.049(2) 0.0400(15) 0.0028(12) 0.0009(11) -0.0026(15)
C124 0.0530(18) 0.054(3) 0.045(2) 0.0065(15) 0.0005(14) -0.010(2)
C125 0.0558(19) 0.069(3) 0.052(2) 0.0186(17) -0.0041(15) -0.0120(18)
C126 0.089(3) 0.122(4) 0.094(3) 0.057(3) -0.019(2) -0.041(3)
C127 0.093(4) 0.122(4) 0.123(4) 0.061(4) -0.019(3) -0.032(3)
C137 0.0412(18) 0.0552(17) 0.0483(16) 0.0001(14) 0.0019(13) -0.0091(13)
O137 0.049(2) 0.0768(15) 0.0895(15) 0.0200(16) -0.017(2) -0.0348(12)
C131 0.0347(18) 0.0518(17) 0.0522(17) 0.0019(13) 0.0022(13) -0.0077(13)
C132 0.0444(18) 0.0575(18) 0.0534(17) -0.0037(14) 0.0020(14) -0.0080(14)
Cl12 0.1077(16) 0.0914(7) 0.0720(6) -0.0329(9) 0.0209(8) 0.0019(5)
C133 0.060(2) 0.074(3) 0.0564(19) 0.002(2) -0.0056(17) -0.0107(18)
C134 0.046(2) 0.072(3) 0.082(3) -0.003(2) -0.0066(19) -0.026(2)
C135 0.061(3) 0.063(3) 0.097(3) -0.016(2) 0.016(2) -0.012(2)
C136 0.070(2) 0.064(3) 0.063(2) -0.009(2) 0.0065(18) 0.0004(17)
C21 0.0384(17) 0.0543(19) 0.0391(14) -0.0016(13) 0.0007(12) -0.0015(14)
O21 0.0427(12) 0.079(3) 0.066(2) 0.0094(14) -0.0089(12) -0.021(2)
N21 0.0384(13) 0.0531(19) 0.0437(16) 0.0060(12) -0.0049(10) -0.0070(16)
C211 0.0350(17) 0.0488(16) 0.0328(17) 0.0006(14) 0.0030(14) 0.0030(14)
C212 0.043(2) 0.0629(19) 0.039(2) -0.0073(17) 0.0076(18) -0.0010(14)
C213 0.060(3) 0.0585(19) 0.049(3) -0.009(2) 0.006(3) -0.0108(17)
C214 0.067(4) 0.065(2) 0.053(3) 0.012(2) 0.010(3) -0.0077(16)
C215 0.047(2) 0.074(2) 0.058(3) 0.013(2) 0.002(2) -0.005(2)
C216 0.042(2) 0.057(2) 0.0502(16) -0.0018(17) 0.001(2) -0.0079(19)
S221 0.0413(8) 0.0731(7) 0.0446(7) 0.0114(7) -0.0020(5) -0.0082(5)
C222 0.0379(17) 0.0509(15) 0.0364(13) 0.0016(13) 0.0029(13) 0.0005(12)
C223 0.0367(15) 0.049(2) 0.0400(15) 0.0028(12) 0.0009(11) -0.0026(15)
C224 0.0530(18) 0.054(3) 0.045(2) 0.0065(15) 0.0005(14) -0.010(2)
C225 0.0558(19) 0.069(3) 0.052(2) 0.0186(17) -0.0041(15) -0.0120(18)
C226 0.089(3) 0.122(4) 0.094(3) 0.057(3) -0.019(2) -0.041(3)
C227 0.093(4) 0.122(4) 0.123(4) 0.061(4) -0.019(3) -0.032(3)
C237 0.0412(18) 0.0552(17) 0.0483(16) 0.0001(14) 0.0019(13) -0.0091(13)
O237 0.049(2) 0.0768(15) 0.0895(15) 0.0200(16) -0.017(2) -0.0348(12)
C231 0.0347(18) 0.0518(17) 0.0522(17) 0.0019(13) 0.0022(13) -0.0077(13)
C232 0.0444(18) 0.0575(18) 0.0534(17) -0.0037(14) 0.0020(14) -0.0080(14)
Cl22 0.1077(16) 0.0914(7) 0.0720(6) -0.0329(9) 0.0209(8) 0.0019(5)
C233 0.060(2) 0.074(3) 0.0564(19) 0.002(2) -0.0056(17) -0.0107(18)
C234 0.046(2) 0.072(3) 0.082(3) -0.003(2) -0.0066(19) -0.026(2)
C235 0.061(3) 0.063(3) 0.097(3) -0.016(2) 0.016(2) -0.012(2)
C236 0.070(2) 0.064(3) 0.063(2) -0.009(2) 0.0065(18) 0.0004(17)

loop_
_atom_type_symbol
_atom_type_description
_atom_type_scat_dispersion_real
_atom_type_scat_dispersion_imag
_atom_type_scat_source
C C 0.0033 0.0016 'International Tables Vol C Tables 4.2.6.8 and 6.1.1.4'
H H 0.0000 0.0000 'International Tables Vol C Tables 4.2.6.8 and 6.1.1.4'
N N 0.0061 0.0033 'International Tables Vol C Tables 4.2.6.8 and 6.1.1.4'
O O 0.0106 0.0060 'International Tables Vol C Tables 4.2.6.8 and 6.1.1.4'
S S 0.1246 0.1234 'International Tables Vol C Tables 4.2.6.8 and 6.1.1.4'
Cl Cl 0.1484 0.1585 'International Tables Vol C Tables 4.2.6.8 and 6.1.1.4'

loop_
_geom_angle_atom_site_label_1
_geom_angle_atom_site_label_2
_geom_angle_atom_site_label_3
_geom_angle
O11 C11 N11 120.4(3)
O11 C11 C111 123.2(2)
N11 C11 C111 116.4(2)
C11 N11 C122 125.4(3)
C11 N11 H11 117.3
C122 N11 H11 117.3
C116 C111 C112 118.8(2)
C116 C111 C11 123.5(2)
C112 C111 C11 117.6(2)
C113 C112 C111 120.3(3)
C113 C112 H112 119.8
C111 C112 H112 119.8
C114 C113 C112 120.1(3)
C114 C113 H113 119.9
C112 C113 H113 119.9
C115 C114 C113 120.2(3)
C115 C114 H114 119.9
C113 C114 H114 119.9
C114 C115 C116 120.1(3)
C114 C115 H115 119.9
C116 C115 H115 119.9
C111 C116 C115 120.5(3)
C111 C116 H116 119.8
C115 C116 H116 119.8
C122 S121 C125 91.45(15)
N11 C122 C123 124.2(2)
N11 C122 S121 123.5(2)
C123 C122 S121 112.2(2)
C122 C123 C124 111.4(2)
C122 C123 C137 121.7(2)
C124 C123 C137 126.8(2)
C125 C124 C123 113.6(3)
C125 C124 H124 123.2
C123 C124 H124 123.2
C124 C125 C126 128.9(3)
C124 C125 S121 111.3(2)
C126 C125 S121 119.6(3)
C127 C126 C125 118.3(3)
C127 C126 H16A 107.7
C125 C126 H16A 107.7
C127 C126 H16B 107.7
C125 C126 H16B 107.7
H16A C126 H16B 107.1
C126 C127 H17A 109.5
C126 C127 H17B 109.5
H17A C127 H17B 109.5
C126 C127 H17C 109.5
H17A C127 H17C 109.5
H17B C127 H17C 109.5
O137 C137 C123 122.6(3)
O137 C137 C131 117.7(3)
C123 C137 C131 119.7(2)
C136 C131 C132 117.5(3)
C136 C131 C137 119.8(3)
C132 C131 C137 122.5(3)
C131 C132 C133 121.2(3)
C131 C132 Cl12 119.8(2)
C133 C132 Cl12 119.0(2)
C134 C133 C132 119.8(3)
C134 C133 H133 120.1
C132 C133 H133 120.1
C135 C134 C133 120.4(3)
C135 C134 H134 119.8
C133 C134 H134 119.8
C134 C135 C136 119.3(3)
C134 C135 H135 120.4
C136 C135 H135 120.4
C131 C136 C135 121.7(3)
C131 C136 H136 119.1
C135 C136 H136 119.1
O21 C21 N21 120.2(10)
O21 C21 C211 123.1(9)
N21 C21 C211 116.0(8)
C21 N21 C222 125.8(11)
C21 N21 H21 117.1
C222 N21 H21 117.1
C216 C211 C212 118.7(6)
C216 C211 C21 123.1(8)
C212 C211 C21 117.5(8)
C213 C212 C211 119.9(8)
C213 C212 H212 120.0
C211 C212 H212 120.0
C214 C213 C212 119.9(9)
C214 C213 H213 120.1
C212 C213 H213 120.1
C215 C214 C213 119.8(9)
C215 C214 H214 120.1
C213 C214 H214 120.1
C214 C215 C216 119.7(9)
C214 C215 H215 120.1
C216 C215 H215 120.1
C211 C216 C215 120.4(8)
C211 C216 H216 119.8
C215 C216 H216 119.8
C222 S221 C225 91.1(4)
N21 C222 C223 124.0(9)
N21 C222 S221 123.7(8)
C223 C222 S221 111.8(5)
C222 C223 C224 111.2(5)
C222 C223 C237 121.4(9)
C224 C223 C237 126.9(9)
C225 C224 C223 113.4(6)
C225 C224 H224 123.3
C223 C224 H224 123.3
C224 C225 C226 128.0(9)
C224 C225 S221 110.5(7)
C226 C225 S221 118.6(7)
C227 C226 C225 117.5(9)
C227 C226 H26A 107.9
C225 C226 H26A 107.9
C227 C226 H26B 107.9
C225 C226 H26B 107.9
H26A C226 H26B 107.2
C226 C227 H27A 109.5
C226 C227 H27B 109.5
H27A C227 H27B 109.5
C226 C227 H27C 109.5
H27A C227 H27C 109.5
H27B C227 H27C 109.5
O237 C237 C223 122.2(10)
O237 C237 C231 117.4(8)
C223 C237 C231 119.2(8)
C236 C231 C232 117.7(6)
C236 C231 C237 119.8(7)
C232 C231 C237 122.4(7)
C231 C232 C233 121.1(6)
C231 C232 Cl22 119.7(6)
C233 C232 Cl22 119.2(6)
C234 C233 C232 119.8(7)
C234 C233 H233 120.1
C232 C233 H233 120.1
C235 C234 C233 120.5(7)
C235 C234 H234 119.8
C233 C234 H234 119.8
C234 C235 C236 119.2(7)
C234 C235 H235 120.4
C236 C235 H235 120.4
C231 C236 C235 121.7(7)
C231 C236 H236 119.2
C235 C236 H236 119.2

loop_
_geom_bond_atom_site_label_1
_geom_bond_atom_site_label_2
_geom_bond_distance
C11 O11 1.219(3)
C11 N11 1.365(3)
C11 C111 1.487(4)
N11 C122 1.376(3)
N11 H11 0.8600
C111 C116 1.385(3)
C111 C112 1.389(3)
C112 C113 1.384(4)
C112 H112 0.9300
C113 C114 1.377(4)
C113 H113 0.9300
C114 C115 1.367(4)
C114 H114 0.9300
C115 C116 1.387(4)
C115 H115 0.9300
C116 H116 0.9300
S121 C122 1.708(3)
S121 C125 1.744(3)
C122 C123 1.381(3)
C123 C124 1.429(3)
C123 C137 1.444(4)
C124 C125 1.346(4)
C124 H124 0.9300
C125 C126 1.503(4)
C126 C127 1.397(6)
C126 H16A 0.9700
C126 H16B 0.9700
C127 H17A 0.9600
C127 H17B 0.9600
C127 H17C 0.9600
C137 O137 1.235(3)
C137 C131 1.507(4)
C131 C136 1.376(4)
C131 C132 1.377(4)
C132 C133 1.380(4)
C132 Cl12 1.733(3)
C133 C134 1.368(5)
C133 H133 0.9300
C134 C135 1.359(5)
C134 H134 0.9300
C135 C136 1.386(4)
C135 H135 0.9300
C136 H136 0.9300
C21 O21 1.219(6)
C21 N21 1.365(6)
C21 C211 1.488(6)
N21 C222 1.375(6)
N21 H21 0.8600
C211 C216 1.386(5)
C211 C212 1.389(6)
C212 C213 1.385(6)
C212 H212 0.9300
C213 C214 1.377(6)
C213 H213 0.9300
C214 C215 1.368(6)
C214 H214 0.9300
C215 C216 1.388(6)
C215 H215 0.9300
C216 H216 0.9300
S221 C222 1.708(5)
S221 C225 1.747(6)
C222 C223 1.383(5)
C223 C224 1.429(5)
C223 C237 1.445(6)
C224 C225 1.349(6)
C224 H224 0.9300
C225 C226 1.507(6)
C226 C227 1.398(8)
C226 H26A 0.9700
C226 H26B 0.9700
C227 H27A 0.9600
C227 H27B 0.9600
C227 H27C 0.9600
C237 O237 1.236(6)
C237 C231 1.507(5)
C231 C236 1.375(6)
C231 C232 1.376(5)
C232 C233 1.380(6)
C232 Cl22 1.733(5)
C233 C234 1.368(6)
C233 H233 0.9300
C234 C235 1.358(7)
C234 H234 0.9300
C235 C236 1.386(6)
C235 H235 0.9300
C236 H236 0.9300

loop_
_geom_hbond_atom_site_label_D
_geom_hbond_atom_site_label_H
_geom_hbond_atom_site_label_A
_geom_hbond_site_symmetry_A
_geom_hbond_distance_DH
_geom_hbond_distance_HA
_geom_hbond_distance_DA
_geom_hbond_angle_DHA
_geom_hbond_publ_flag
N11 H11 O137 . 0.86 2.03 2.671(12) 131 no
N21 H21 O237 . 0.86 2.12 2.73(10) 129 no
C115 H115 O137 3_566 0.93 2.53 3.438(9) 166 no
C215 H215 O237 3_566 0.93 2.13 3.04(7) 166 no

loop_
_geom_torsion_atom_site_label_1
_geom_torsion_atom_site_label_2
_geom_torsion_atom_site_label_3
_geom_torsion_atom_site_label_4
_geom_torsion
O11 C11 N11 C122 0.2(11)
C111 C11 N11 C122 -179.0(8)
O11 C11 C111 C116 -159.8(8)
N11 C11 C111 C116 19.4(9)
O11 C11 C111 C112 17.6(10)
N11 C11 C111 C112 -163.2(6)
C116 C111 C112 C113 0.3(8)
C11 C111 C112 C113 -177.2(7)
C111 C112 C113 C114 -0.8(10)
C112 C113 C114 C115 1.4(10)
C113 C114 C115 C116 -1.6(11)
C112 C111 C116 C115 -0.4(10)
C11 C111 C116 C115 176.9(9)
C114 C115 C116 C111 1.1(12)
C11 N11 C122 C123 178.5(7)
C11 N11 C122 S121 -0.7(11)
C125 S121 C122 N11 176.9(7)
C125 S121 C122 C123 -2.4(5)
N11 C122 C123 C124 -177.1(8)
S121 C122 C123 C124 2.1(7)
N11 C122 C123 C137 6.1(10)
S121 C122 C123 C137 -174.6(7)
C122 C123 C124 C125 -0.6(8)
C137 C123 C124 C125 175.9(7)
C123 C124 C125 C126 -176.1(6)
C123 C124 C125 S121 -1.1(7)
C122 S121 C125 C124 2.0(5)
C122 S121 C125 C126 177.5(5)
C124 C125 C126 C127 -159.7(8)
S121 C125 C126 C127 25.8(8)
C122 C123 C137 O137 -0.9(11)
C124 C123 C137 O137 -177.1(12)
C122 C123 C137 C131 -178.7(5)
C124 C123 C137 C131 5.1(10)
O137 C137 C131 C136 -96.8(10)
C123 C137 C131 C136 81.2(6)
O137 C137 C131 C132 78.3(10)
C123 C137 C131 C132 -103.8(5)
C136 C131 C132 C133 2.2(5)
C137 C131 C132 C133 -173.0(5)
C136 C131 C132 Cl12 -177.9(3)
C137 C131 C132 Cl12 7.0(5)
C131 C132 C133 C134 -1.0(7)
Cl12 C132 C133 C134 179.0(4)
C132 C133 C134 C135 -0.6(8)
C133 C134 C135 C136 1.0(7)
C132 C131 C136 C135 -1.8(7)
C137 C131 C136 C135 173.5(5)
C134 C135 C136 C131 0.2(8)
O21 C21 N21 C222 32(9)
C211 C21 N21 C222 -158(7)
O21 C21 C211 C216 -178(8)
N21 C21 C211 C216 12(8)
O21 C21 C211 C212 12(8)
N21 C21 C211 C212 -158(5)
C216 C211 C212 C213 -8(8)
C21 C211 C212 C213 162(7)
C211 C212 C213 C214 11(9)
C212 C213 C214 C215 -13(10)
C213 C214 C215 C216 11(10)
C212 C211 C216 C215 7(9)
C21 C211 C216 C215 -163(8)
C214 C215 C216 C211 -9(11)
C21 N21 C222 C223 -180(5)
C21 N21 C222 S221 -9(9)
C225 S221 C222 N21 -160(6)
C225 S221 C222 C223 11(4)
N21 C222 C223 C224 165(7)
S221 C222 C223 C224 -7(6)
N21 C222 C223 C237 -23(8)
S221 C222 C223 C237 165(6)
C222 C223 C224 C225 -3(7)
C237 C223 C224 C225 -175(6)
C223 C224 C225 C226 171(5)
C223 C224 C225 S221 12(6)
C222 S221 C225 C224 -13(4)
C222 S221 C225 C226 -175(3)
C224 C225 C226 C227 -103(6)
S221 C225 C226 C227 56(4)
C222 C223 C237 O237 24(9)
C224 C223 C237 O237 -165(10)
C222 C223 C237 C231 -169(3)
C224 C223 C237 C231 2(8)
O237 C237 C231 C236 -113(8)
C223 C237 C231 C236 80(5)
O237 C237 C231 C232 71(8)
C223 C237 C231 C232 -97(4)
C236 C231 C232 C233 -1(3)
C237 C231 C232 C233 176(4)
C236 C231 C232 Cl22 -180(2)
C237 C231 C232 Cl22 -3(3)
C231 C232 C233 C234 3(5)
Cl22 C232 C233 C234 -178(3)
C232 C233 C234 C235 -3(6)
C233 C234 C235 C236 1(6)
C232 C231 C236 C235 -1(5)
C237 C231 C236 C235 -178(4)
C234 C235 C236 C231 1(6)

_cod_database_fobs_code 2020949
